data_7160840
loop_
_publ_author_name
'Mondal, Aritra'
'Mandal, Sunanda'
'Khamarui, Saikat'
'Mondal, Souvik'
'Maity, Bholanath'
'Dutta, Tanmoy'
'Hazra, Ayan'
'Das, Paramita'
'Ray, Suman'

_publ_section_title
;
 CuI/TEMPO Mediated Aerobic Oxidative sp3 C-H Functionalization Leading to
 Pyrrol-2-one Derivatives
;
_journal_name_full 'Organic &amp; Biomolecular Chemistry'
_journal_paper_doi 10.1039/D5OB01297J
_journal_year 2025
_chemical_formula_moiety 'C13 H12 N2 O2'
_chemical_formula_sum 'C13 H12 N2 O2'
_chemical_formula_weight 228.25
_space_group_crystal_system orthorhombic
_space_group_IT_number 61
_space_group_name_Hall '-P 2ac 2ab'
_space_group_name_H-M_alt 'P b c a'
_atom_sites_solution_hydrogens mixed
_audit_creation_date 2025-08-02
_audit_creation_method
;
Olex2 1.5
(compiled 2025.03.04 svn.red2d20d0 for OlexSys, GUI svn.r7188)
;
_audit_update_record
;
2025-08-02 deposited with the CCDC.	2025-11-03 downloaded from the CCDC.
;
_cell_angle_alpha 90
_cell_angle_beta 90
_cell_angle_gamma 90
_cell_formula_units_Z 8
_cell_length_a 10.7159(2)
_cell_length_b 7.12150(10)
_cell_length_c 30.6961(6)
_cell_measurement_reflns_used 9561
_cell_measurement_temperature 299.00
_cell_measurement_theta_max 67.98
_cell_measurement_theta_min 2.88
_cell_volume 2342.52(7)
_computing_cell_refinement 'SAINT V8.40B (?, 2016)'
_computing_data_reduction 'SAINT V8.40B (?, 2016)'
_computing_molecular_graphics 'Olex2 1.5 (Dolomanov et al., 2009)'
_computing_publication_material 'Olex2 1.5 (Dolomanov et al., 2009)'
_computing_structure_refinement 'SHELXL 2019/3 (Sheldrick, 2015)'
_computing_structure_solution 'SHELXT 2018/2 (Sheldrick, 2018)'
_diffrn_ambient_temperature 299.00
_diffrn_measured_fraction_theta_full 0.999
_diffrn_measured_fraction_theta_max 0.998
_diffrn_measurement_device_type 'Bruker APEX-II CCD'
_diffrn_measurement_method '\f and \w scans'
_diffrn_radiation_type CuK\a
_diffrn_radiation_wavelength 1.54178
_diffrn_reflns_av_R_equivalents 0.0511
_diffrn_reflns_av_unetI/netI 0.0307
_diffrn_reflns_Laue_measured_fraction_full 0.999
_diffrn_reflns_Laue_measured_fraction_max 0.998
_diffrn_reflns_limit_h_max 12
_diffrn_reflns_limit_h_min -12
_diffrn_reflns_limit_k_max 8
_diffrn_reflns_limit_k_min -8
_diffrn_reflns_limit_l_max 36
_diffrn_reflns_limit_l_min -36
_diffrn_reflns_number 45244
_diffrn_reflns_point_group_measured_fraction_full 0.999
_diffrn_reflns_point_group_measured_fraction_max 0.998
_diffrn_reflns_theta_full 67.679
_diffrn_reflns_theta_max 68.242
_diffrn_reflns_theta_min 2.879
_exptl_absorpt_coefficient_mu 0.727
_exptl_absorpt_correction_T_max 0.7531
_exptl_absorpt_correction_T_min 0.6107
_exptl_absorpt_correction_type none
_exptl_absorpt_process_details
;
SADABS-2016/2 (Bruker,2016/2) was used for absorption correction.
wR2(int) was 0.1216 before and 0.0588 after correction.
The Ratio of minimum to maximum transmission is 0.8109.
The \l/2 correction factor is Not present.
;
_exptl_crystal_colour white
_exptl_crystal_colour_primary white
_exptl_crystal_density_diffrn 1.289
_exptl_crystal_description plate
_exptl_crystal_F_000 952
_exptl_crystal_size_max 0.24
_exptl_crystal_size_mid 0.16
_exptl_crystal_size_min 0.08
_refine_diff_density_max 0.235
_refine_diff_density_min -0.188
_refine_diff_density_rms 0.060
_refine_ls_extinction_coef 0.0050(5)
_refine_ls_extinction_expression Fc^*^=kFc[1+0.001xFc^2^\l^3^/sin(2\q)]^-1/4^
_refine_ls_extinction_method 'SHELXL-2019/2 (Sheldrick 2019)'
_refine_ls_goodness_of_fit_ref 0.931
_refine_ls_hydrogen_treatment mixed
_refine_ls_matrix_type full
_refine_ls_number_parameters 161
_refine_ls_number_reflns 2146
_refine_ls_number_restraints 0
_refine_ls_restrained_S_all 0.931
_refine_ls_R_factor_all 0.0466
_refine_ls_R_factor_gt 0.0434
_refine_ls_shift/su_max 0.000
_refine_ls_shift/su_mean 0.000
_refine_ls_structure_factor_coef Fsqd
_refine_ls_weighting_details 'w=1/[\s^2^(Fo^2^)+(0.0780P)^2^+0.7447P] where P=(Fo^2^+2Fc^2^)/3'
_refine_ls_weighting_scheme calc
_refine_ls_wR_factor_gt 0.1162
_refine_ls_wR_factor_ref 0.1170
_reflns_Friedel_coverage 0.000
_reflns_number_gt 2077
_reflns_number_total 2146
_reflns_threshold_expression 'I > 2\s(I)'
_cod_data_source_file d5ob01297j2.cif
_cod_data_source_block ortho2_a
_cod_database_code 7160840
_shelx_shelxl_version_number 2019/3
_shelx_space_group_comment
;
The symmetry employed for this shelxl refinement is uniquely defined
by the following loop, which should always be used as a source of
symmetry information in preference to the above space-group names.
They are only intended as comments.
;
_olex2_refinement_description
;
1.a Secondary CH2 refined with riding coordinates:
 C009(H00A,H00B)
1.b Aromatic/amide H refined with riding coordinates:
 C00C(H00C), C00D(H00D), C00E(H00E), C00F(H00F), C00G(H00G)
1.c Idealised Me refined as rotating group:
 C00H(H00H,H00I,H00J)
1.d Idealised tetrahedral OH refined as rotating group:
 O001(H001)
;
_olex2_submission_special_instructions 'No special instructions were received'

loop_
_space_group_symop_operation_xyz
'x, y, z'
'-x+1/2, -y, z+1/2'
'-x, y+1/2, -z+1/2'
'x+1/2, -y+1/2, -z'
'-x, -y, -z'
'x-1/2, y, -z-1/2'
'x, -y-1/2, z-1/2'
'-x-1/2, y-1/2, z'

loop_
_atom_site_label
_atom_site_type_symbol
_atom_site_fract_x
_atom_site_fract_y
_atom_site_fract_z
_atom_site_U_iso_or_equiv
_atom_site_adp_type
_atom_site_occupancy
_atom_site_site_symmetry_order
_atom_site_calc_flag
_atom_site_refinement_flags_posn
_atom_site_refinement_flags_adp
_atom_site_refinement_flags_occupancy
_atom_site_disorder_assembly
_atom_site_disorder_group
O001 O 0.53847(8) 0.61566(13) 0.44728(3) 0.0386(3) Uani 1 1 d . . . . .
H001 H 0.479963 0.689870 0.447073 0.058 Uiso 1 1 calc R U . . .
O002 O 0.18090(9) 0.31793(15) 0.45151(3) 0.0476(3) Uani 1 1 d . . . . .
N003 N 0.38999(10) 0.37670(16) 0.45981(4) 0.0373(3) Uani 1 1 d . . . . .
C004 C 0.49588(12) 0.43563(18) 0.43382(4) 0.0342(3) Uani 1 1 d . . . . .
C005 C 0.31740(12) 0.40024(18) 0.39105(4) 0.0366(3) Uani 1 1 d . . . . .
C006 C 0.43965(11) 0.44234(17) 0.38777(4) 0.0348(3) Uani 1 1 d . . . . .
C007 C 0.28401(12) 0.35946(18) 0.43726(4) 0.0354(3) Uani 1 1 d . . . . .
C008 C 0.51361(12) 0.4868(2) 0.34903(4) 0.0386(3) Uani 1 1 d . . . . .
C009 C 0.60551(12) 0.3006(2) 0.43816(5) 0.0431(4) Uani 1 1 d . . . . .
H00A H 0.673438 0.345075 0.420001 0.052 Uiso 1 1 calc R U . . .
H00B H 0.634255 0.301763 0.468118 0.052 Uiso 1 1 calc R U . . .
C00A C 0.22343(13) 0.4023(2) 0.35816(5) 0.0464(4) Uani 1 1 d . . . . .
N00B N 0.14503(14) 0.4065(3) 0.33314(5) 0.0740(5) Uani 1 1 d . . . . .
C00C C 0.48051(15) 0.4123(2) 0.30859(5) 0.0508(4) Uani 1 1 d . . . . .
H00C H 0.410914 0.334911 0.306311 0.061 Uiso 1 1 calc R U . . .
C00D C 0.61907(14) 0.6001(2) 0.35152(5) 0.0496(4) Uani 1 1 d . . . . .
H00D H 0.643323 0.649753 0.378238 0.060 Uiso 1 1 calc R U . . .
C00E C 0.55053(16) 0.4527(3) 0.27178(5) 0.0598(4) Uani 1 1 d . . . . .
H00E H 0.527582 0.402635 0.244967 0.072 Uiso 1 1 calc R U . . .
C00F C 0.68800(16) 0.6395(3) 0.31467(6) 0.0597(4) Uani 1 1 d . . . . .
H00F H 0.758157 0.715886 0.316712 0.072 Uiso 1 1 calc R U . . .
C00G C 0.65360(16) 0.5664(3) 0.27478(5) 0.0593(4) Uani 1 1 d . . . . .
H00G H 0.700128 0.594076 0.250022 0.071 Uiso 1 1 calc R U . . .
C00H C 0.57493(18) 0.1010(2) 0.42545(8) 0.0717(6) Uani 1 1 d . . . . .
H00H H 0.557508 0.095588 0.394802 0.107 Uiso 1 1 calc R U . . .
H00I H 0.503153 0.059263 0.441462 0.107 Uiso 1 1 calc R U . . .
H00J H 0.644696 0.021329 0.432018 0.107 Uiso 1 1 calc R U . . .
H003 H 0.3925(16) 0.367(3) 0.4873(6) 0.053(5) Uiso 1 1 d . . . . .

loop_
_atom_site_aniso_label
_atom_site_aniso_U_11
_atom_site_aniso_U_22
_atom_site_aniso_U_33
_atom_site_aniso_U_23
_atom_site_aniso_U_13
_atom_site_aniso_U_12
O001 0.0369(5) 0.0410(5) 0.0379(5) -0.0042(4) -0.0057(4) -0.0020(4)
O002 0.0355(5) 0.0609(6) 0.0464(6) 0.0027(5) 0.0038(4) -0.0089(4)
N003 0.0338(6) 0.0500(6) 0.0282(6) 0.0021(5) -0.0011(4) -0.0028(5)
C004 0.0313(6) 0.0400(6) 0.0314(6) 0.0001(5) -0.0018(5) -0.0032(5)
C005 0.0352(7) 0.0420(7) 0.0325(6) -0.0008(5) -0.0042(5) -0.0031(5)
C006 0.0355(6) 0.0372(6) 0.0316(6) -0.0014(5) -0.0020(5) -0.0018(5)
C007 0.0333(7) 0.0376(6) 0.0353(6) 0.0002(5) -0.0007(5) -0.0013(5)
C008 0.0382(7) 0.0441(7) 0.0334(7) 0.0023(5) 0.0005(5) -0.0009(5)
C009 0.0332(7) 0.0485(8) 0.0476(8) 0.0036(6) -0.0029(5) 0.0027(6)
C00A 0.0407(8) 0.0598(9) 0.0386(7) 0.0034(6) -0.0061(6) -0.0072(6)
N00B 0.0564(9) 0.1102(14) 0.0553(9) 0.0102(8) -0.0226(7) -0.0130(9)
C00C 0.0503(8) 0.0663(9) 0.0359(7) -0.0031(6) 0.0017(6) -0.0073(7)
C00D 0.0495(8) 0.0561(9) 0.0433(8) 0.0001(6) 0.0038(6) -0.0125(7)
C00E 0.0650(10) 0.0813(11) 0.0331(8) -0.0006(7) 0.0041(7) -0.0004(9)
C00F 0.0580(10) 0.0644(10) 0.0566(9) 0.0084(8) 0.0118(7) -0.0162(8)
C00G 0.0633(10) 0.0708(10) 0.0439(9) 0.0141(7) 0.0145(7) 0.0015(8)
C00H 0.0512(9) 0.0459(9) 0.1179(17) -0.0041(10) 0.0036(10) 0.0062(7)

loop_
_atom_type_symbol
_atom_type_description
_atom_type_scat_dispersion_real
_atom_type_scat_dispersion_imag
_atom_type_scat_source
C C 0.0181 0.0091 'International Tables Vol C Tables 4.2.6.8 and 6.1.1.4'
H H 0.0000 0.0000 'International Tables Vol C Tables 4.2.6.8 and 6.1.1.4'
N N 0.0311 0.0180 'International Tables Vol C Tables 4.2.6.8 and 6.1.1.4'
O O 0.0492 0.0322 'International Tables Vol C Tables 4.2.6.8 and 6.1.1.4'

loop_
_geom_angle_atom_site_label_1
_geom_angle_atom_site_label_2
_geom_angle_atom_site_label_3
_geom_angle
_geom_angle_site_symmetry_1
_geom_angle_site_symmetry_3
_geom_angle_publ_flag
C004 O001 H001 109.5 . . ?
C004 N003 H003 123.1(12) . . ?
C007 N003 C004 114.02(11) . . ?
C007 N003 H003 122.4(12) . . ?
O001 C004 N003 110.63(10) . . ?
O001 C004 C006 111.40(10) . . ?
O001 C004 C009 107.23(10) . . ?
N003 C004 C006 102.02(9) . . ?
N003 C004 C009 111.88(11) . . ?
C009 C004 C006 113.70(11) . . ?
C006 C005 C007 110.34(10) . . ?
C006 C005 C00A 129.15(12) . . ?
C00A C005 C007 120.39(12) . . ?
C005 C006 C004 107.78(10) . . ?
C005 C006 C008 129.43(11) . . ?
C008 C006 C004 122.79(11) . . ?
O002 C007 N003 127.17(12) . . ?
O002 C007 C005 127.10(12) . . ?
N003 C007 C005 105.72(10) . . ?
C00C C008 C006 120.18(12) . . ?
C00D C008 C006 121.39(12) . . ?
C00D C008 C00C 118.41(13) . . ?
C004 C009 H00A 108.8 . . ?
C004 C009 H00B 108.8 . . ?
H00A C009 H00B 107.7 . . ?
C00H C009 C004 113.84(12) . . ?
C00H C009 H00A 108.8 . . ?
C00H C009 H00B 108.8 . . ?
N00B C00A C005 177.20(18) . . ?
C008 C00C H00C 119.7 . . ?
C00E C00C C008 120.56(15) . . ?
C00E C00C H00C 119.7 . . ?
C008 C00D H00D 119.7 . . ?
C00F C00D C008 120.52(14) . . ?
C00F C00D H00D 119.7 . . ?
C00C C00E H00E 119.9 . . ?
C00G C00E C00C 120.21(15) . . ?
C00G C00E H00E 119.9 . . ?
C00D C00F H00F 119.8 . . ?
C00D C00F C00G 120.50(15) . . ?
C00G C00F H00F 119.8 . . ?
C00E C00G C00F 119.79(14) . . ?
C00E C00G H00G 120.1 . . ?
C00F C00G H00G 120.1 . . ?
C009 C00H H00H 109.5 . . ?
C009 C00H H00I 109.5 . . ?
C009 C00H H00J 109.5 . . ?
H00H C00H H00I 109.5 . . ?
H00H C00H H00J 109.5 . . ?
H00I C00H H00J 109.5 . . ?

loop_
_geom_bond_atom_site_label_1
_geom_bond_atom_site_label_2
_geom_bond_distance
_geom_bond_site_symmetry_2
_geom_bond_publ_flag
O001 H001 0.8200 . ?
O001 C004 1.4223(16) . ?
O002 C007 1.2246(16) . ?
N003 C004 1.4491(16) . ?
N003 C007 1.3356(17) . ?
N003 H003 0.846(19) . ?
C004 C006 1.5372(16) . ?
C004 C009 1.5241(18) . ?
C005 C006 1.3477(18) . ?
C005 C007 1.4915(17) . ?
C005 C00A 1.4260(18) . ?
C006 C008 1.4637(18) . ?
C008 C00C 1.3961(19) . ?
C008 C00D 1.391(2) . ?
C009 H00A 0.9700 . ?
C009 H00B 0.9700 . ?
C009 C00H 1.510(2) . ?
C00A N00B 1.1387(19) . ?
C00C H00C 0.9300 . ?
C00C C00E 1.387(2) . ?
C00D H00D 0.9300 . ?
C00D C00F 1.380(2) . ?
C00E H00E 0.9300 . ?
C00E C00G 1.373(3) . ?
C00F H00F 0.9300 . ?
C00F C00G 1.381(3) . ?
C00G H00G 0.9300 . ?
C00H H00H 0.9600 . ?
C00H H00I 0.9600 . ?
C00H H00J 0.9600 . ?

loop_
_geom_torsion_atom_site_label_1
_geom_torsion_atom_site_label_2
_geom_torsion_atom_site_label_3
_geom_torsion_atom_site_label_4
_geom_torsion
_geom_torsion_site_symmetry_1
_geom_torsion_site_symmetry_2
_geom_torsion_site_symmetry_3
_geom_torsion_site_symmetry_4
_geom_torsion_publ_flag
O001 C004 C006 C005 -115.33(12) . . . . ?
O001 C004 C006 C008 65.03(15) . . . . ?
O001 C004 C009 C00H 179.37(14) . . . . ?
N003 C004 C006 C005 2.73(13) . . . . ?
N003 C004 C006 C008 -176.91(12) . . . . ?
N003 C004 C009 C00H 57.90(17) . . . . ?
C004 N003 C007 O002 -177.46(13) . . . . ?
C004 N003 C007 C005 2.86(15) . . . . ?
C004 C006 C008 C00C 150.62(14) . . . . ?
C004 C006 C008 C00D -28.1(2) . . . . ?
C005 C006 C008 C00C -28.9(2) . . . . ?
C005 C006 C008 C00D 152.35(15) . . . . ?
C006 C004 C009 C00H -57.03(18) . . . . ?
C006 C005 C007 O002 179.44(13) . . . . ?
C006 C005 C007 N003 -0.88(15) . . . . ?
C006 C008 C00C C00E -179.57(14) . . . . ?
C006 C008 C00D C00F 179.60(15) . . . . ?
C007 N003 C004 O001 115.12(12) . . . . ?
C007 N003 C004 C006 -3.50(14) . . . . ?
C007 N003 C004 C009 -125.40(12) . . . . ?
C007 C005 C006 C004 -1.25(14) . . . . ?
C007 C005 C006 C008 178.35(13) . . . . ?
C008 C00C C00E C00G 0.2(3) . . . . ?
C008 C00D C00F C00G -0.3(3) . . . . ?
C009 C004 C006 C005 123.37(12) . . . . ?
C009 C004 C006 C008 -56.27(16) . . . . ?
C00A C005 C006 C004 174.64(14) . . . . ?
C00A C005 C006 C008 -5.8(2) . . . . ?
C00A C005 C007 O002 3.1(2) . . . . ?
C00A C005 C007 N003 -177.18(12) . . . . ?
C00C C008 C00D C00F 0.9(2) . . . . ?
C00C C00E C00G C00F 0.5(3) . . . . ?
C00D C008 C00C C00E -0.8(2) . . . . ?
C00D C00F C00G C00E -0.4(3) . . . . ?
